data_2210181
loop_
_publ_author_name
'Odaba\,so\(glu, Mustafa'
'B\"uy\"ukg\"ung\"or, Orhan'

_publ_section_title
;
 3-(2,6-Dimethylanilino)isobenzofuran-1(3<i>H</i>)-one
;
_journal_coeditor_code CS2020
_journal_issue 9
_journal_name_full 'Acta Crystallographica Section E'
_journal_page_first o4140
_journal_page_last o4141
_journal_paper_doi 10.1107/S1600536806033307
_journal_volume 62
_journal_year 2006
_chemical_formula_iupac 'C16 H15 N O2'
_chemical_formula_moiety 'C16 H15 N O2'
_chemical_formula_sum 'C16 H15 N O2'
_chemical_formula_weight 253.29
_chemical_name_common 3-(2,6-dimethylanilino)phthalide
_chemical_name_systematic
;
3-(2,6-Dimethylanilino)isobenzofuran-1(3H)-one
;
_space_group_IT_number 14
_symmetry_cell_setting monoclinic
_symmetry_space_group_name_Hall '-P 2ybc'
_symmetry_space_group_name_H-M 'P 1 21/c 1'
_atom_sites_solution_hydrogens geom
_atom_sites_solution_primary direct
_atom_sites_solution_secondary difmap
_audit_creation_method SHELXL-97
_cell_angle_alpha 90.00
_cell_angle_beta 92.520(12)
_cell_angle_gamma 90.00
_cell_formula_units_Z 4
_cell_length_a 4.5301(7)
_cell_length_b 23.424(2)
_cell_length_c 12.5843(19)
_cell_measurement_reflns_used 8830
_cell_measurement_temperature 296
_cell_measurement_theta_max 27.13
_cell_measurement_theta_min 1.62
_cell_volume 1334.1(3)
_computing_cell_refinement X-AREA
_computing_data_collection 'X-AREA (Stoe & Cie, 2002)'
_computing_data_reduction 'X-RED32 (Stoe & Cie, 2002)'
_computing_molecular_graphics 'ORTEP-3 for Windows (Farrugia, 1997)'
_computing_publication_material 'WinGX (Farrugia, 1999)'
_computing_structure_refinement 'SHELXL97 (Sheldrick, 1997)'
_computing_structure_solution 'SHELXS97 (Sheldrick, 1990)'
_diffrn_ambient_temperature 296
_diffrn_detector_area_resol_mean 6.67
_diffrn_measured_fraction_theta_full 1.000
_diffrn_measured_fraction_theta_max 1.000
_diffrn_measurement_device '2-circle goniometer'
_diffrn_measurement_device_type 'Stoe IPDS-II'
_diffrn_measurement_method '\w scans rotation method'
_diffrn_radiation_monochromator 'plane graphite'
_diffrn_radiation_type MoK\a
_diffrn_radiation_wavelength 0.71073
_diffrn_reflns_av_R_equivalents 0.1444
_diffrn_reflns_av_sigmaI/netI 0.1005
_diffrn_reflns_limit_h_max 5
_diffrn_reflns_limit_h_min -5
_diffrn_reflns_limit_k_max 28
_diffrn_reflns_limit_k_min -28
_diffrn_reflns_limit_l_max 15
_diffrn_reflns_limit_l_min -15
_diffrn_reflns_number 15246
_diffrn_reflns_theta_full 25.50
_diffrn_reflns_theta_max 25.50
_diffrn_reflns_theta_min 1.74
_diffrn_standards_decay_% <2
_diffrn_standards_interval_time 120
_diffrn_standards_number 0
_exptl_absorpt_coefficient_mu 0.083
_exptl_absorpt_correction_type none
_exptl_crystal_colour colorless
_exptl_crystal_density_diffrn 1.261
_exptl_crystal_density_method 'not measured'
_exptl_crystal_description plate
_exptl_crystal_F_000 536
_exptl_crystal_size_max 0.77
_exptl_crystal_size_mid 0.29
_exptl_crystal_size_min 0.02
_refine_diff_density_max 0.119
_refine_diff_density_min -0.122
_refine_ls_extinction_method none
_refine_ls_goodness_of_fit_ref 0.880
_refine_ls_hydrogen_treatment mixed
_refine_ls_matrix_type full
_refine_ls_number_parameters 176
_refine_ls_number_reflns 2492
_refine_ls_number_restraints 0
_refine_ls_restrained_S_all 0.880
_refine_ls_R_factor_all 0.1780
_refine_ls_R_factor_gt 0.0569
_refine_ls_shift/su_max 0.000
_refine_ls_shift/su_mean 0.000
_refine_ls_structure_factor_coef Fsqd
_refine_ls_weighting_details 'calc w=1/[\s^2^(Fo^2^)+(0.036P)^2^] where P=(Fo^2^+2Fc^2^)/3'
_refine_ls_weighting_scheme calc
_refine_ls_wR_factor_gt 0.0900
_refine_ls_wR_factor_ref 0.1213
_reflns_number_gt 923
_reflns_number_total 2492
_reflns_threshold_expression I>2\s(I)
_cod_data_source_file cs2020.cif
_cod_data_source_block I
_cod_original_sg_symbol_H-M 'P 21/c'
_cod_database_code 2210181

loop_
_symmetry_equiv_pos_as_xyz
'x, y, z'
'-x, y+1/2, -z+1/2'
'-x, -y, -z'
'x, -y-1/2, z-1/2'

loop_
_atom_site_type_symbol
_atom_site_label
_atom_site_fract_x
_atom_site_fract_y
_atom_site_fract_z
_atom_site_U_iso_or_equiv
_atom_site_adp_type
_atom_site_calc_flag
_atom_site_refinement_flags
_atom_site_occupancy
C C1 0.4644(8) 0.74762(17) 0.6283(3) 0.0680(10) Uani d . 1
C C2 0.2590(7) 0.77795(15) 0.6956(3) 0.0597(9) Uani d . 1
C C3 0.1202(8) 0.82958(16) 0.6789(4) 0.0780(11) Uani d . 1
H H3 0.1498 0.8510 0.6180 0.094 Uiso calc R 1
C C4 -0.0644(8) 0.84833(16) 0.7557(4) 0.0854(13) Uani d . 1
H H4 -0.1615 0.8831 0.7464 0.102 Uiso calc R 1
C C5 -0.1084(8) 0.81652(18) 0.8463(4) 0.0823(13) Uani d . 1
H H5 -0.2349 0.8301 0.8968 0.099 Uiso calc R 1
C C6 0.0337(7) 0.76484(16) 0.8624(3) 0.0690(11) Uani d . 1
H H6 0.0054 0.7435 0.9234 0.083 Uiso calc R 1
C C7 0.2188(7) 0.74580(13) 0.7857(3) 0.0557(9) Uani d . 1
C C8 0.3947(7) 0.69148(14) 0.7801(3) 0.0608(9) Uani d . 1
H H8 0.5413 0.6900 0.8396 0.073 Uiso calc R 1
C C9 0.3461(8) 0.58757(15) 0.7618(3) 0.0645(10) Uani d . 1
C C10 0.5299(9) 0.56323(17) 0.8418(4) 0.0752(12) Uani d . 1
C C11 0.6530(10) 0.5095(2) 0.8193(5) 0.0974(15) Uani d . 1
H H11 0.7817 0.4926 0.8695 0.117 Uiso calc R 1
C C12 0.5884(12) 0.4817(2) 0.7254(6) 0.1024(17) Uani d . 1
H H12 0.6712 0.4461 0.7133 0.123 Uiso calc R 1
C C13 0.4036(10) 0.50581(19) 0.6499(4) 0.0909(14) Uani d . 1
H H13 0.3580 0.4862 0.5870 0.109 Uiso calc R 1
C C14 0.2820(8) 0.55975(16) 0.6659(4) 0.0702(11) Uani d . 1
C C15 0.5976(11) 0.5914(2) 0.9464(4) 0.1086(16) Uani d . 1
H H15A 0.4173 0.5978 0.9820 0.130 Uiso calc R 1
H H15B 0.6936 0.6273 0.9351 0.130 Uiso calc R 1
H H15C 0.7256 0.5673 0.9895 0.130 Uiso calc R 1
C C16 0.0913(10) 0.58634(18) 0.5788(4) 0.0938(14) Uani d . 1
H H16A 0.1813 0.6211 0.5558 0.113 Uiso calc R 1
H H16B -0.1000 0.5947 0.6049 0.113 Uiso calc R 1
H H16C 0.0705 0.5603 0.5200 0.113 Uiso calc R 1
N N1 0.2106(8) 0.64193(13) 0.7815(3) 0.0673(10) Uani d . 1
O O1 0.5620(6) 0.76041(12) 0.5446(2) 0.0915(9) Uani d . 1
O O2 0.5470(5) 0.69751(10) 0.6784(2) 0.0697(7) Uani d . 1
H H1 0.066(8) 0.6454(16) 0.746(3) 0.076(16) Uiso d . 1

loop_
_atom_site_aniso_label
_atom_site_aniso_U_11
_atom_site_aniso_U_22
_atom_site_aniso_U_33
_atom_site_aniso_U_12
_atom_site_aniso_U_13
_atom_site_aniso_U_23
C1 0.064(2) 0.078(3) 0.062(3) -0.018(2) 0.004(2) -0.008(2)
C2 0.053(2) 0.065(2) 0.062(2) -0.0066(19) 0.0014(19) -0.006(2)
C3 0.070(3) 0.070(3) 0.094(3) -0.003(2) 0.004(2) 0.006(2)
C4 0.065(3) 0.063(2) 0.128(4) 0.002(2) 0.006(3) -0.017(3)
C5 0.062(3) 0.083(3) 0.103(4) -0.012(2) 0.015(2) -0.035(3)
C6 0.062(2) 0.078(3) 0.067(3) -0.008(2) 0.008(2) -0.015(2)
C7 0.0462(19) 0.060(2) 0.061(2) -0.0048(17) 0.0019(18) -0.0071(19)
C8 0.058(2) 0.064(2) 0.062(2) -0.0073(19) 0.009(2) -0.0061(18)
C9 0.058(2) 0.061(2) 0.075(3) -0.007(2) 0.016(2) -0.002(2)
C10 0.075(3) 0.068(3) 0.083(3) -0.009(2) 0.005(3) 0.015(2)
C11 0.088(3) 0.082(3) 0.122(5) 0.005(3) 0.008(3) 0.035(3)
C12 0.098(4) 0.064(3) 0.147(5) 0.000(3) 0.023(4) -0.004(3)
C13 0.084(3) 0.073(3) 0.116(4) -0.014(2) 0.014(3) -0.015(3)
C14 0.062(3) 0.062(2) 0.088(3) -0.009(2) 0.011(2) -0.006(2)
C15 0.128(4) 0.119(4) 0.078(3) -0.002(3) -0.008(3) 0.023(3)
C16 0.090(3) 0.098(3) 0.093(3) -0.014(3) -0.009(3) -0.022(3)
N1 0.059(2) 0.062(2) 0.082(3) -0.0045(18) 0.008(2) -0.0071(18)
O1 0.096(2) 0.110(2) 0.0699(19) -0.0126(16) 0.0216(18) 0.0019(17)
O2 0.0662(16) 0.0725(16) 0.0720(17) -0.0030(13) 0.0204(13) -0.0077(14)

loop_
_atom_type_symbol
_atom_type_description
_atom_type_scat_dispersion_real
_atom_type_scat_dispersion_imag
_atom_type_scat_source
C C 0.0033 0.0016 'International Tables Vol C Tables 4.2.6.8 and 6.1.1.4'
H H 0.0000 0.0000 'International Tables Vol C Tables 4.2.6.8 and 6.1.1.4'
N N 0.0061 0.0033 'International Tables Vol C Tables 4.2.6.8 and 6.1.1.4'
O O 0.0106 0.0060 'International Tables Vol C Tables 4.2.6.8 and 6.1.1.4'

loop_
_geom_angle_atom_site_label_1
_geom_angle_atom_site_label_2
_geom_angle_atom_site_label_3
_geom_angle
_geom_angle_publ_flag
O1 C1 O2 120.8(3) y
O1 C1 C2 130.8(4) y
O2 C1 C2 108.3(3) ?
C3 C2 C7 122.0(3) ?
C3 C2 C1 129.3(4) ?
C7 C2 C1 108.7(3) ?
C2 C3 C4 117.4(4) ?
C2 C3 H3 121.3 ?
C4 C3 H3 121.3 ?
C3 C4 C5 121.4(4) ?
C3 C4 H4 119.3 ?
C5 C4 H4 119.3 ?
C6 C5 C4 120.7(4) ?
C6 C5 H5 119.7 ?
C4 C5 H5 119.7 ?
C7 C6 C5 118.2(4) ?
C7 C6 H6 120.9 ?
C5 C6 H6 120.9 ?
C2 C7 C6 120.3(3) ?
C2 C7 C8 109.5(3) ?
C6 C7 C8 130.2(3) ?
N1 C8 O2 112.4(3) y
N1 C8 C7 112.1(3) ?
O2 C8 C7 103.1(3) ?
N1 C8 H8 109.7 ?
O2 C8 H8 109.7 ?
C7 C8 H8 109.7 ?
C14 C9 C10 121.9(4) ?
C14 C9 N1 119.3(4) ?
C10 C9 N1 118.7(4) ?
C9 C10 C11 116.6(4) ?
C9 C10 C15 123.2(4) ?
C11 C10 C15 120.3(5) ?
C12 C11 C10 121.8(5) ?
C12 C11 H11 119.1 ?
C10 C11 H11 119.1 ?
C13 C12 C11 120.4(5) ?
C13 C12 H12 119.8 ?
C11 C12 H12 119.8 ?
C12 C13 C14 120.6(5) ?
C12 C13 H13 119.7 ?
C14 C13 H13 119.7 ?
C9 C14 C13 118.7(4) ?
C9 C14 C16 122.0(4) ?
C13 C14 C16 119.2(4) ?
C10 C15 H15A 109.5 ?
C10 C15 H15B 109.5 ?
H15A C15 H15B 109.5 ?
C10 C15 H15C 109.5 ?
H15A C15 H15C 109.5 ?
H15B C15 H15C 109.5 ?
C14 C16 H16A 109.5 ?
C14 C16 H16B 109.5 ?
H16A C16 H16B 109.5 ?
C14 C16 H16C 109.5 ?
H16A C16 H16C 109.5 ?
H16B C16 H16C 109.5 ?
C8 N1 C9 117.6(3) ?
C8 N1 H1 113(3) ?
C9 N1 H1 110(3) ?
C1 O2 C8 110.4(3) ?

loop_
_geom_bond_atom_site_label_1
_geom_bond_atom_site_label_2
_geom_bond_distance
_geom_bond_publ_flag
C1 O1 1.198(4) y
C1 O2 1.377(4) y
C1 C2 1.469(5) ?
C2 C3 1.375(5) ?
C2 C7 1.380(5) y
C3 C4 1.378(5) ?
C3 H3 0.9300 ?
C4 C5 1.384(5) ?
C4 H4 0.9300 ?
C5 C6 1.382(5) ?
C5 H5 0.9300 ?
C6 C7 1.380(4) ?
C6 H6 0.9300 ?
C7 C8 1.505(4) ?
C8 N1 1.429(4) ?
C8 O2 1.486(4) ?
C8 H8 0.9800 ?
C9 C14 1.391(5) ?
C9 C10 1.400(5) ?
C9 N1 1.440(4) y
C10 C11 1.409(6) ?
C10 C15 1.493(6) ?
C11 C12 1.369(6) ?
C11 H11 0.9300 ?
C12 C13 1.362(6) ?
C12 H12 0.9300 ?
C13 C14 1.396(5) ?
C13 H13 0.9300 ?
C14 C16 1.501(5) ?
C15 H15A 0.9600 ?
C15 H15B 0.9600 ?
C15 H15C 0.9600 ?
C16 H16A 0.9600 ?
C16 H16B 0.9600 ?
C16 H16C 0.9600 ?
N1 H1 0.78(4) ?

loop_
_geom_hbond_atom_site_label_D
_geom_hbond_atom_site_label_H
_geom_hbond_atom_site_label_A
_geom_hbond_site_symmetry_A
_geom_hbond_distance_DH
_geom_hbond_distance_HA
_geom_hbond_distance_DA
_geom_hbond_angle_DHA
C6 H6 O1 4_476 0.93 2.58 3.255(5) 130
C6 H6 O1 4_576 0.93 2.89 3.294(5) 108

loop_
_geom_torsion_atom_site_label_1
_geom_torsion_atom_site_label_2
_geom_torsion_atom_site_label_3
_geom_torsion_atom_site_label_4
_geom_torsion
O1 C1 C2 C3 0.9(6)
O2 C1 C2 C3 179.7(4)
O1 C1 C2 C7 -178.9(4)
O2 C1 C2 C7 -0.2(4)
C7 C2 C3 C4 -0.4(6)
C1 C2 C3 C4 179.8(3)
C2 C3 C4 C5 0.1(6)
C3 C4 C5 C6 0.3(6)
C4 C5 C6 C7 -0.3(5)
C3 C2 C7 C6 0.3(5)
C1 C2 C7 C6 -179.8(3)
C3 C2 C7 C8 179.0(3)
C1 C2 C7 C8 -1.2(4)
C5 C6 C7 C2 0.0(5)
C5 C6 C7 C8 -178.3(4)
C2 C7 C8 N1 -119.2(3)
C6 C7 C8 N1 59.3(5)
C2 C7 C8 O2 1.9(4)
C6 C7 C8 O2 -179.6(3)
C14 C9 C10 C11 1.5(5)
N1 C9 C10 C11 178.9(3)
C14 C9 C10 C15 -178.6(4)
N1 C9 C10 C15 -1.2(5)
C9 C10 C11 C12 -2.2(6)
C15 C10 C11 C12 178.0(4)
C10 C11 C12 C13 0.8(7)
C11 C12 C13 C14 1.3(7)
C10 C9 C14 C13 0.5(5)
N1 C9 C14 C13 -176.9(3)
C10 C9 C14 C16 -178.4(4)
N1 C9 C14 C16 4.1(5)
C12 C13 C14 C9 -2.0(6)
C12 C13 C14 C16 177.0(4)
O2 C8 N1 C9 56.0(5)
C7 C8 N1 C9 171.6(4)
C14 C9 N1 C8 -108.3(4)
C10 C9 N1 C8 74.2(4)
O1 C1 O2 C8 -179.7(3)
C2 C1 O2 C8 1.4(3)
N1 C8 O2 C1 118.9(3)
C7 C8 O2 C1 -2.0(3)

loop_
_cod_related_entry_id
_cod_related_entry_database
_cod_related_entry_code
1 ChemSpider 2730612
